data_8103275
loop_
_publ_author_name
'Xiao-Ling Wang'
'Bing-Rui Liu'

_publ_section_title
;
 Crystal structure of 1,1'-disinomenine tetrahydrate, C38H44N2O8 &#x00B7;
 4H2O
;
_journal_issue 1
_journal_name_full 'Zeitschrift f\"ur Kristallographie - New Crystal Structures'
_journal_page_first 93
_journal_volume 227
_journal_year 2012
_chemical_formula_sum 'C38 H52 N2 O12'
_chemical_formula_weight 728.82
_space_group_IT_number 4
_symmetry_cell_setting monoclinic
_symmetry_space_group_name_Hall 'P 2yb'
_symmetry_space_group_name_H-M 'P 1 21 1'
_atom_sites_solution_hydrogens geom
_atom_sites_solution_primary direct
_atom_sites_solution_secondary difmap
_audit_creation_method SHELXL-97
_cell_angle_alpha 90.00
_cell_angle_beta 93.879(3)
_cell_angle_gamma 90.00
_cell_formula_units_Z 2
_cell_length_a 9.101(2)
_cell_length_b 9.559(2)
_cell_length_c 21.030(5)
_cell_measurement_reflns_used 5561
_cell_measurement_temperature 293(2)
_cell_measurement_theta_max 27.51
_cell_measurement_theta_min 3.06
_cell_volume 1825.3(7)
_computing_cell_refinement 'Rapid Auto Version 3.0 (Rigaku 2004)'
_computing_data_collection 'Rapid Auto Version 3.0 (Rigaku 2004)'
_computing_data_reduction 'Rapid Auto Version 3.0 (Rigaku 2004)'
_computing_structure_refinement 'SHELXL-97 (Sheldrick, 1997)'
_computing_structure_solution 'SHELXS-97 (Sheldrick, 1990)'
_diffrn_ambient_temperature 293(2)
_diffrn_measured_fraction_theta_full 0.994
_diffrn_measured_fraction_theta_max 0.994
_diffrn_measurement_device_type 'Rigaku SPIDER'
_diffrn_measurement_method '\w scans'
_diffrn_radiation_monochromator graphite
_diffrn_radiation_source 'Rotating Anode'
_diffrn_radiation_type MoK\a
_diffrn_radiation_wavelength 0.71073
_diffrn_reflns_av_R_equivalents 0.0387
_diffrn_reflns_av_sigmaI/netI 0.0409
_diffrn_reflns_limit_h_max 11
_diffrn_reflns_limit_h_min -11
_diffrn_reflns_limit_k_max 12
_diffrn_reflns_limit_k_min -12
_diffrn_reflns_limit_l_max 26
_diffrn_reflns_limit_l_min -26
_diffrn_reflns_number 16570
_diffrn_reflns_theta_full 27.48
_diffrn_reflns_theta_max 27.48
_diffrn_reflns_theta_min 3.06
_diffrn_standards_decay_% 0
_diffrn_standards_interval_count 0
_diffrn_standards_interval_time 0
_diffrn_standards_number 0
_exptl_absorpt_coefficient_mu 0.098
_exptl_absorpt_correction_type none
_exptl_crystal_colour Colorless
_exptl_crystal_density_diffrn 1.326
_exptl_crystal_density_method 'not measured'
_exptl_crystal_description Prism
_exptl_crystal_F_000 780
_exptl_crystal_size_max 0.40
_exptl_crystal_size_mid 0.17
_exptl_crystal_size_min 0.10
_refine_diff_density_max 0.313
_refine_diff_density_min -0.200
_refine_diff_density_rms 0.047
_refine_ls_abs_structure_details 'Flack H D (1983), Acta Cryst. A39, 876-881'
_refine_ls_abs_structure_Flack 0(10)
_refine_ls_extinction_method none
_refine_ls_goodness_of_fit_ref 1.002
_refine_ls_hydrogen_treatment mixed
_refine_ls_matrix_type full
_refine_ls_number_parameters 507
_refine_ls_number_reflns 4408
_refine_ls_number_restraints 10
_refine_ls_restrained_S_all 1.001
_refine_ls_R_factor_all 0.0474
_refine_ls_R_factor_gt 0.0385
_refine_ls_shift/su_max 0.001
_refine_ls_shift/su_mean 0.000
_refine_ls_structure_factor_coef Fsqd
_refine_ls_weighting_details 'calc w=1/[\s^2^(Fo^2^)+(0.0516P)^2^+0.1600P] where P=(Fo^2^+2Fc^2^)/3'
_refine_ls_weighting_scheme calc
_refine_ls_wR_factor_gt 0.0846
_refine_ls_wR_factor_ref 0.0889
_reflns_number_gt 3816
_reflns_number_total 4408
_reflns_threshold_expression >2sigma(I)
_cod_data_source_file 1267-3531.cff
_cod_data_source_block y2848
_cod_depositor_comments
;
The following automatic conversions were performed:

'_symmetry_cell_setting' value 'Monoclinic' changed to 'monoclinic'
according to /home/saulius/struct/CIF-dictionaries/cif_core.dic
dictionary named 'cif_core.dic' version 2.4.1 from 2010-06-29.

Automatic conversion script
Id: cif_fix_values 1715 2011-07-08 13:25:40Z adriana 
;
_cod_original_sg_symbol_H-M P2(1)
_cod_database_code 8103275

loop_
_symmetry_equiv_pos_as_xyz
'x, y, z'
'-x, y+1/2, -z'

loop_
_atom_site_label
_atom_site_type_symbol
_atom_site_fract_x
_atom_site_fract_y
_atom_site_fract_z
_atom_site_U_iso_or_equiv
_atom_site_adp_type
_atom_site_occupancy
_atom_site_symmetry_multiplicity
_atom_site_calc_flag
_atom_site_refinement_flags
O1 O 0.88494(18) 0.52309(18) 0.45980(8) 0.0170(4) Uani 1 1 d .
O2 O 0.72201(19) 0.31932(19) 0.50200(8) 0.0168(4) Uani 1 1 d .
O3 O 0.8286(2) -0.0201(2) 0.43871(9) 0.0245(4) Uani 1 1 d .
O4 O 0.7830(2) -0.0396(2) 0.31325(9) 0.0258(4) Uani 1 1 d .
N1 N 0.1920(2) 0.2268(2) 0.37187(9) 0.0151(4) Uani 1 1 d .
C1 C 0.5960(3) 0.5020(2) 0.32804(10) 0.0124(5) Uani 1 1 d .
C2 C 0.7195(3) 0.5517(3) 0.36413(11) 0.0144(5) Uani 1 1 d .
H2 H 0.7714 0.6283 0.3501 0.017 Uiso 1 1 calc R
C3 C 0.7641(3) 0.4869(2) 0.42061(11) 0.0128(5) Uani 1 1 d .
C4 C 0.6852(3) 0.3722(2) 0.44262(11) 0.0127(5) Uani 1 1 d .
C5 C 0.5912(3) 0.0708(3) 0.45651(11) 0.0162(5) Uani 1 1 d .
H5A H 0.6375 0.1106 0.4953 0.019 Uiso 1 1 calc R
H5B H 0.5323 -0.0083 0.4685 0.019 Uiso 1 1 calc R
C6 C 0.7088(3) 0.0198(3) 0.41559(12) 0.0178(5) Uani 1 1 d .
C7 C 0.6705(3) 0.0123(3) 0.34578(12) 0.0179(5) Uani 1 1 d .
C8 C 0.5374(3) 0.0517(3) 0.32195(11) 0.0169(5) Uani 1 1 d .
H8 H 0.5152 0.0455 0.2782 0.020 Uiso 1 1 calc R
C9 C 0.3103(3) 0.2023(2) 0.32883(11) 0.0137(5) Uani 1 1 d .
H9 H 0.2676 0.1523 0.2913 0.016 Uiso 1 1 calc R
C10 C 0.3901(3) 0.3324(3) 0.30533(11) 0.0148(5) Uani 1 1 d .
H10A H 0.4234 0.3121 0.2635 0.018 Uiso 1 1 calc R
H10B H 0.3192 0.4081 0.3004 0.018 Uiso 1 1 calc R
C11 C 0.5214(2) 0.3837(2) 0.34756(10) 0.0114(4) Uani 1 1 d .
C12 C 0.5686(2) 0.3144(2) 0.40448(11) 0.0120(4) Uani 1 1 d .
C13 C 0.4895(3) 0.1807(2) 0.42378(11) 0.0129(5) Uani 1 1 d .
C14 C 0.4222(3) 0.1058(3) 0.36355(11) 0.0140(5) Uani 1 1 d .
H14 H 0.3679 0.0245 0.3780 0.017 Uiso 1 1 calc R
C15 C 0.3641(3) 0.2170(3) 0.46591(11) 0.0148(5) Uani 1 1 d .
H15A H 0.3218 0.1313 0.4813 0.018 Uiso 1 1 calc R
H15B H 0.4033 0.2699 0.5026 0.018 Uiso 1 1 calc R
C16 C 0.2440(3) 0.3021(3) 0.43011(11) 0.0168(5) Uani 1 1 d .
H16A H 0.1628 0.3166 0.4569 0.020 Uiso 1 1 calc R
H16B H 0.2825 0.3929 0.4190 0.020 Uiso 1 1 calc R
C17 C 0.0627(3) 0.2946(3) 0.34092(13) 0.0230(6) Uani 1 1 d .
H17A H -0.0160 0.2937 0.3691 0.028 Uiso 1 1 calc R
H17B H 0.0326 0.2452 0.3025 0.028 Uiso 1 1 calc R
H17C H 0.0863 0.3895 0.3308 0.028 Uiso 1 1 calc R
C18 C 0.7552(3) -0.0499(4) 0.24581(14) 0.0323(7) Uani 1 1 d .
H18A H 0.7344 0.0414 0.2284 0.039 Uiso 1 1 calc R
H18B H 0.6723 -0.1101 0.2363 0.039 Uiso 1 1 calc R
H18C H 0.8404 -0.0878 0.2274 0.039 Uiso 1 1 calc R
C19 C 0.9711(3) 0.6372(3) 0.44007(12) 0.0203(5) Uani 1 1 d .
H19A H 1.0096 0.6155 0.3998 0.024 Uiso 1 1 calc R
H19A H 1.0511 0.6536 0.4713 0.024 Uiso 1 1 calc R
H19B H 0.9108 0.7195 0.4357 0.024 Uiso 1 1 calc R
O1' O 0.2851(2) 0.8322(2) 0.19816(8) 0.0238(4) Uani 1 1 d .
O2' O 0.4174(2) 0.76207(19) 0.09447(8) 0.0206(4) Uani 1 1 d .
O3' O 0.2815(2) 0.4470(2) 0.01551(9) 0.0257(4) Uani 1 1 d .
O4' O 0.3198(2) 0.22871(19) 0.09016(9) 0.0214(4) Uani 1 1 d .
N1' N 0.9371(2) 0.4814(2) 0.13896(10) 0.0188(4) Uani 1 1 d .
C1' C 0.5501(3) 0.5716(2) 0.26589(11) 0.0137(5) Uani 1 1 d .
C2' C 0.4367(3) 0.6697(3) 0.26338(11) 0.0158(5) Uani 1 1 d .
H2' H 0.3911 0.6932 0.3002 0.019 Uiso 1 1 calc R
C3' C 0.3923(3) 0.7319(3) 0.20606(12) 0.0176(5) Uani 1 1 d .
C4' C 0.4584(3) 0.6945(3) 0.15001(11) 0.0152(5) Uani 1 1 d .
C5' C 0.5284(3) 0.5314(3) 0.03178(11) 0.0161(5) Uani 1 1 d .
H5'A H 0.4887 0.6234 0.0215 0.019 Uiso 1 1 calc R
H5'B H 0.5802 0.4992 -0.0043 0.019 Uiso 1 1 calc R
C6' C 0.4044(3) 0.4335(3) 0.04210(11) 0.0177(5) Uani 1 1 d .
C7' C 0.4394(3) 0.3122(3) 0.08387(12) 0.0171(5) Uani 1 1 d .
C8' C 0.5766(3) 0.2901(3) 0.10938(11) 0.0159(5) Uani 1 1 d .
H8' H 0.5968 0.2093 0.1329 0.019 Uiso 1 1 calc R
C9' C 0.8139(3) 0.3907(3) 0.15618(11) 0.0158(5) Uani 1 1 d .
H9' H 0.8515 0.2949 0.1605 0.019 Uiso 1 1 calc R
C10' C 0.7413(3) 0.4275(3) 0.21779(11) 0.0158(5) Uani 1 1 d .
H10C H 0.7026 0.3423 0.2353 0.019 Uiso 1 1 calc R
H10D H 0.8167 0.4629 0.2485 0.019 Uiso 1 1 calc R
C11' C 0.6176(2) 0.5346(2) 0.21077(11) 0.0133(5) Uani 1 1 d .
C12' C 0.5683(3) 0.5925(2) 0.15154(11) 0.0149(5) Uani 1 1 d .
C13' C 0.6383(3) 0.5430(2) 0.09053(11) 0.0146(5) Uani 1 1 d .
C14' C 0.6978(3) 0.3929(3) 0.10073(11) 0.0153(5) Uani 1 1 d .
H14' H 0.7461 0.3659 0.0623 0.018 Uiso 1 1 calc R
C15' C 0.7678(3) 0.6378(3) 0.07640(11) 0.0191(5) Uani 1 1 d .
H15C H 0.8043 0.6113 0.0358 0.023 Uiso 1 1 calc R
H15D H 0.7339 0.7339 0.0730 0.023 Uiso 1 1 calc R
C16' C 0.8923(3) 0.6277(3) 0.12826(12) 0.0209(5) Uani 1 1 d .
H16C H 0.9759 0.6817 0.1159 0.025 Uiso 1 1 calc R
H16D H 0.8602 0.6668 0.1676 0.025 Uiso 1 1 calc R
C17' C 1.0660(3) 0.4730(3) 0.18381(13) 0.0250(6) Uani 1 1 d .
H17D H 1.0437 0.5145 0.2236 0.030 Uiso 1 1 calc R
H17E H 1.1465 0.5221 0.1668 0.030 Uiso 1 1 calc R
H17F H 1.0926 0.3767 0.1906 0.030 Uiso 1 1 calc R
C18' C 0.3380(3) 0.1159(3) 0.13409(12) 0.0238(6) Uani 1 1 d .
H18D H 0.2443 0.0725 0.1391 0.029 Uiso 1 1 calc R
H18E H 0.3774 0.1506 0.1746 0.029 Uiso 1 1 calc R
H18F H 0.4045 0.0483 0.1183 0.029 Uiso 1 1 calc R
C19' C 0.1924(3) 0.8521(3) 0.24952(13) 0.0230(6) Uani 1 1 d .
H19D H 0.2505 0.8842 0.2864 0.028 Uiso 1 1 calc R
H19E H 0.1462 0.7650 0.2591 0.028 Uiso 1 1 calc R
H19F H 0.1182 0.9203 0.2376 0.028 Uiso 1 1 calc R
O10 O 0.0173(2) 0.2946(2) 0.04839(10) 0.0276(5) Uani 1 1 d D
O11 O 0.1459(2) 0.8573(3) 0.06314(10) 0.0321(5) Uani 1 1 d D
O9 O 0.8870(2) 0.44105(19) 0.60142(9) 0.0192(4) Uani 1 1 d D
H09A H 0.9792(9) 0.438(4) 0.6013(16) 0.043(10) Uiso 1 1 d D
H09B H 0.861(3) 0.526(4) 0.6072(17) 0.049(11) Uiso 1 1 d D
O12 O 0.0847(3) 0.5416(3) -0.09443(11) 0.0429(6) Uani 1 1 d .
H02A H 0.1477 0.5160 -0.0629 0.051 Uiso 1 1 d R
H02B H 0.0413 0.6170 -0.0819 0.051 Uiso 1 1 d R
H2O H 0.782(5) 0.378(5) 0.5216(19) 0.066(13) Uiso 1 1 d .
H2'O H 0.322(5) 0.787(5) 0.095(2) 0.063(13) Uiso 1 1 d .
H0A H -0.010(4) 0.363(3) 0.071(2) 0.087(17) Uiso 1 1 d D
H0B H 0.1063(18) 0.308(4) 0.0403(19) 0.068(14) Uiso 1 1 d D
H01A H 0.107(4) 0.826(4) 0.0282(11) 0.062(13) Uiso 1 1 d D
H01B H 0.087(4) 0.915(4) 0.0788(17) 0.077(15) Uiso 1 1 d D

loop_
_atom_site_aniso_label
_atom_site_aniso_U_11
_atom_site_aniso_U_22
_atom_site_aniso_U_33
_atom_site_aniso_U_23
_atom_site_aniso_U_13
_atom_site_aniso_U_12
O1 0.0131(8) 0.0192(9) 0.0183(8) 0.0013(7) -0.0027(7) -0.0050(7)
O2 0.0187(9) 0.0166(9) 0.0144(8) 0.0031(7) -0.0050(7) -0.0021(7)
O3 0.0160(9) 0.0282(10) 0.0289(10) 0.0052(9) -0.0016(8) 0.0035(8)
O4 0.0167(9) 0.0323(11) 0.0288(10) -0.0070(9) 0.0032(8) 0.0064(8)
N1 0.0124(10) 0.0174(10) 0.0154(10) -0.0011(9) 0.0002(8) 0.0004(8)
C1 0.0134(11) 0.0139(11) 0.0101(10) 0.0002(9) 0.0026(9) 0.0018(9)
C2 0.0146(12) 0.0139(11) 0.0149(11) 0.0008(9) 0.0031(9) -0.0015(9)
C3 0.0113(11) 0.0137(11) 0.0136(10) -0.0033(9) 0.0013(9) 0.0001(9)
C4 0.0137(11) 0.0125(11) 0.0118(11) 0.0003(9) 0.0000(9) 0.0015(9)
C5 0.0161(12) 0.0141(12) 0.0180(12) 0.0022(10) -0.0017(9) -0.0009(9)
C6 0.0138(11) 0.0133(11) 0.0262(13) 0.0030(10) -0.0008(10) -0.0022(9)
C7 0.0158(12) 0.0154(12) 0.0229(12) -0.0033(10) 0.0033(10) -0.0005(9)
C8 0.0174(12) 0.0172(12) 0.0162(11) -0.0036(10) 0.0011(9) -0.0001(10)
C9 0.0123(11) 0.0129(11) 0.0157(11) -0.0006(9) 0.0005(9) -0.0018(9)
C10 0.0163(11) 0.0158(12) 0.0118(11) 0.0019(9) -0.0023(9) -0.0019(10)
C11 0.0124(11) 0.0117(11) 0.0101(10) -0.0015(9) 0.0011(9) 0.0002(9)
C12 0.0107(11) 0.0117(11) 0.0138(11) -0.0010(9) 0.0026(9) -0.0012(9)
C13 0.0103(11) 0.0152(11) 0.0128(11) 0.0005(9) -0.0008(9) -0.0014(9)
C14 0.0144(11) 0.0139(11) 0.0135(11) -0.0007(9) -0.0007(9) -0.0022(9)
C15 0.0170(12) 0.0135(11) 0.0141(11) 0.0016(10) 0.0021(9) -0.0015(9)
C16 0.0169(12) 0.0151(12) 0.0184(12) 0.0002(10) 0.0030(10) 0.0001(9)
C17 0.0164(12) 0.0242(14) 0.0281(14) -0.0017(12) -0.0008(11) 0.0072(10)
C18 0.0228(14) 0.0425(18) 0.0324(15) -0.0147(14) 0.0087(12) 0.0025(13)
C19 0.0158(12) 0.0209(13) 0.0239(13) 0.0013(11) -0.0018(10) -0.0085(10)
O1' 0.0267(10) 0.0260(10) 0.0191(9) 0.0036(8) 0.0048(8) 0.0127(8)
O2' 0.0261(11) 0.0209(9) 0.0144(9) 0.0062(7) -0.0008(8) 0.0081(8)
O3' 0.0193(10) 0.0261(10) 0.0304(10) 0.0006(9) -0.0076(8) 0.0002(8)
O4' 0.0185(9) 0.0190(9) 0.0263(9) 0.0016(8) -0.0015(8) -0.0054(7)
N1' 0.0140(10) 0.0223(11) 0.0198(10) 0.0016(9) -0.0010(8) -0.0024(8)
C1' 0.0155(12) 0.0113(11) 0.0142(11) 0.0010(9) 0.0000(9) -0.0046(9)
C2' 0.0179(12) 0.0166(12) 0.0130(11) -0.0012(9) 0.0025(10) -0.0015(9)
C3' 0.0182(13) 0.0116(11) 0.0227(12) 0.0005(10) 0.0003(10) 0.0004(10)
C4' 0.0183(12) 0.0132(11) 0.0136(11) 0.0023(9) -0.0012(9) -0.0025(9)
C5' 0.0187(12) 0.0169(12) 0.0128(11) 0.0013(10) 0.0015(9) 0.0006(10)
C6' 0.0170(12) 0.0200(13) 0.0159(11) -0.0068(10) -0.0004(9) 0.0006(10)
C7' 0.0193(12) 0.0158(12) 0.0166(11) -0.0052(10) 0.0034(10) -0.0026(10)
C8' 0.0195(12) 0.0144(12) 0.0137(11) -0.0002(10) 0.0010(9) 0.0000(10)
C9' 0.0146(11) 0.0156(12) 0.0173(11) 0.0019(10) 0.0017(9) 0.0015(9)
C10' 0.0170(12) 0.0167(12) 0.0137(11) 0.0007(10) 0.0013(9) 0.0012(10)
C11' 0.0114(11) 0.0127(11) 0.0159(11) 0.0022(9) 0.0011(9) -0.0019(9)
C12' 0.0172(12) 0.0118(11) 0.0159(11) 0.0008(9) 0.0014(9) -0.0034(9)
C13' 0.0171(12) 0.0123(11) 0.0142(11) 0.0011(10) 0.0011(9) -0.0008(9)
C14' 0.0152(12) 0.0167(12) 0.0142(11) -0.0015(10) 0.0032(9) 0.0015(9)
C15' 0.0212(13) 0.0201(13) 0.0163(12) 0.0022(10) 0.0034(10) -0.0028(10)
C16' 0.0200(13) 0.0230(13) 0.0196(12) -0.0005(11) 0.0014(10) -0.0068(11)
C17' 0.0184(13) 0.0313(15) 0.0249(13) 0.0008(12) -0.0010(10) -0.0044(11)
C18' 0.0270(14) 0.0207(13) 0.0233(13) 0.0013(12) 0.0006(11) -0.0072(11)
C19' 0.0205(13) 0.0208(13) 0.0283(14) -0.0026(11) 0.0061(11) 0.0032(10)
O10 0.0157(10) 0.0369(12) 0.0304(11) -0.0076(10) 0.0024(8) 0.0012(9)
O11 0.0287(11) 0.0397(13) 0.0269(11) -0.0031(10) -0.0067(9) 0.0020(10)
O9 0.0149(9) 0.0200(9) 0.0225(9) -0.0009(8) 0.0000(7) 0.0023(8)
O12 0.0475(14) 0.0353(13) 0.0445(13) 0.0059(11) -0.0073(11) -0.0009(11)

loop_
_atom_type_symbol
_atom_type_description
_atom_type_scat_dispersion_real
_atom_type_scat_dispersion_imag
_atom_type_scat_source
C C 0.0033 0.0000 'International Tables Vol C Tables 4.2.6.8 and 6.1.1.4'
H H 0.0000 0.0000 'International Tables Vol C Tables 4.2.6.8 and 6.1.1.4'
N N 0.0061 0.0000 'International Tables Vol C Tables 4.2.6.8 and 6.1.1.4'
O O 0.0106 0.0000 'International Tables Vol C Tables 4.2.6.8 and 6.1.1.4'

loop_
_geom_angle_atom_site_label_1
_geom_angle_atom_site_label_2
_geom_angle_atom_site_label_3
_geom_angle
C3 O1 C19 116.98(18)
C4 O2 H2O 107(3)
C7 O4 C18 115.8(2)
C17 N1 C16 111.1(2)
C17 N1 C9 113.48(19)
C16 N1 C9 112.47(19)
C11 C1 C2 120.4(2)
C11 C1 C1' 120.2(2)
C2 C1 C1' 119.3(2)
C3 C2 C1 119.7(2)
C3 C2 H2 120.2
C1 C2 H2 120.2
O1 C3 C2 125.6(2)
O1 C3 C4 113.9(2)
C2 C3 C4 120.5(2)
O2 C4 C12 120.5(2)
O2 C4 C3 119.3(2)
C12 C4 C3 120.2(2)
C6 C5 C13 113.45(19)
C6 C5 H5A 108.9
C13 C5 H5A 108.9
C6 C5 H5B 108.9
C13 C5 H5B 108.9
H5A C5 H5B 107.7
O3 C6 C7 121.3(2)
O3 C6 C5 121.6(2)
C7 C6 C5 117.0(2)
C8 C7 O4 127.5(2)
C8 C7 C6 120.2(2)
O4 C7 C6 112.3(2)
C7 C8 C14 122.0(2)
C7 C8 H8 119.0
C14 C8 H8 119.0
N1 C9 C14 107.17(18)
N1 C9 C10 116.7(2)
C14 C9 C10 109.20(19)
N1 C9 H9 107.8
C14 C9 H9 107.8
C10 C9 H9 107.8
C11 C10 C9 116.26(19)
C11 C10 H10A 108.2
C9 C10 H10A 108.2
C11 C10 H10B 108.2
C9 C10 H10B 108.2
H10A C10 H10B 107.4
C1 C11 C12 120.3(2)
C1 C11 C10 117.9(2)
C12 C11 C10 121.8(2)
C4 C12 C11 118.5(2)
C4 C12 C13 121.9(2)
C11 C12 C13 119.6(2)
C15 C13 C5 110.27(19)
C15 C13 C12 110.23(19)
C5 C13 C12 114.21(19)
C15 C13 C14 108.02(19)
C5 C13 C14 104.11(19)
C12 C13 C14 109.67(19)
C8 C14 C9 113.56(19)
C8 C14 C13 112.54(19)
C9 C14 C13 109.08(19)
C8 C14 H14 107.1
C9 C14 H14 107.1
C13 C14 H14 107.1
C16 C15 C13 111.93(19)
C16 C15 H15A 109.2
C13 C15 H15A 109.2
C16 C15 H15B 109.2
C13 C15 H15B 109.2
H15A C15 H15B 107.9
N1 C16 C15 109.3(2)
N1 C16 H16A 109.8
C15 C16 H16A 109.8
N1 C16 H16B 109.8
C15 C16 H16B 109.8
H16A C16 H16B 108.3
N1 C17 H17A 109.5
N1 C17 H17B 109.5
H17A C17 H17B 109.5
N1 C17 H17C 109.5
H17A C17 H17C 109.5
H17B C17 H17C 109.5
O4 C18 H18A 109.5
O4 C18 H18B 109.5
H18A C18 H18B 109.5
O4 C18 H18C 109.5
H18A C18 H18C 109.5
H18B C18 H18C 109.5
O1 C19 H19A 109.5
O1 C19 H19A 109.5
H19A C19 H19A 109.5
O1 C19 H19B 109.5
H19A C19 H19B 109.5
H19A C19 H19B 109.5
C3' O1' C19' 117.0(2)
C4' O2' H2'O 108(3)
C7' O4' C18' 116.6(2)
C17' N1' C16' 110.8(2)
C17' N1' C9' 113.5(2)
C16' N1' C9' 112.8(2)
C2' C1' C11' 120.4(2)
C2' C1' C1 119.6(2)
C11' C1' C1 120.0(2)
C3' C2' C1' 119.7(2)
C3' C2' H2' 120.1
C1' C2' H2' 120.1
O1' C3' C2' 124.9(2)
O1' C3' C4' 114.7(2)
C2' C3' C4' 120.4(2)
O2' C4' C12' 120.3(2)
O2' C4' C3' 119.3(2)
C12' C4' C3' 120.4(2)
C6' C5' C13' 112.59(19)
C6' C5' H5'A 109.1
C13' C5' H5'A 109.1
C6' C5' H5'B 109.1
C13' C5' H5'B 109.1
H5'A C5' H5'B 107.8
O3' C6' C7' 120.6(2)
O3' C6' C5' 122.9(2)
C7' C6' C5' 116.3(2)
C8' C7' O4' 126.6(2)
C8' C7' C6' 121.3(2)
O4' C7' C6' 112.1(2)
C7' C8' C14' 121.4(2)
C7' C8' H8' 119.3
C14' C8' H8' 119.3
N1' C9' C14' 107.62(19)
N1' C9' C10' 116.6(2)
C14' C9' C10' 109.18(19)
N1' C9' H9' 107.7
C14' C9' H9' 107.7
C10' C9' H9' 107.7
C11' C10' C9' 115.48(19)
C11' C10' H10C 108.4
C9' C10' H10C 108.4
C11' C10' H10D 108.4
C9' C10' H10D 108.4
H10C C10' H10D 107.5
C1' C11' C12' 120.3(2)
C1' C11' C10' 117.1(2)
C12' C11' C10' 122.6(2)
C4' C12' C11' 118.7(2)
C4' C12' C13' 122.0(2)
C11' C12' C13' 119.3(2)
C15' C13' C5' 110.66(19)
C15' C13' C14' 108.0(2)
C5' C13' C14' 104.35(19)
C15' C13' C12' 110.2(2)
C5' C13' C12' 114.0(2)
C14' C13' C12' 109.26(19)
C8' C14' C9' 112.2(2)
C8' C14' C13' 111.8(2)
C9' C14' C13' 109.8(2)
C8' C14' H14' 107.6
C9' C14' H14' 107.6
C13' C14' H14' 107.6
C16' C15' C13' 111.6(2)
C16' C15' H15C 109.3
C13' C15' H15C 109.3
C16' C15' H15D 109.3
C13' C15' H15D 109.3
H15C C15' H15D 108.0
N1' C16' C15' 110.9(2)
N1' C16' H16C 109.5
C15' C16' H16C 109.5
N1' C16' H16D 109.5
C15' C16' H16D 109.5
H16C C16' H16D 108.1
N1' C17' H17D 109.5
N1' C17' H17E 109.5
H17D C17' H17E 109.5
N1' C17' H17F 109.5
H17D C17' H17F 109.5
H17E C17' H17F 109.5
O4' C18' H18D 109.5
O4' C18' H18E 109.5
H18D C18' H18E 109.5
O4' C18' H18F 109.5
H18D C18' H18F 109.5
H18E C18' H18F 109.5
O1' C19' H19D 109.5
O1' C19' H19E 109.5
H19D C19' H19E 109.5
O1' C19' H19F 109.5
H19D C19' H19F 109.5
H19E C19' H19F 109.5
H0A O10 H0B 108.0(17)
H01A O11 H01B 108.8(17)
H09A O9 H09B 109(3)
H02A O12 H02B 106.7

loop_
_geom_bond_atom_site_label_1
_geom_bond_atom_site_label_2
_geom_bond_distance
O1 C3 1.373(3)
O1 C19 1.422(3)
O2 C4 1.368(3)
O2 H2O 0.87(4)
O3 C6 1.224(3)
O4 C7 1.363(3)
O4 C18 1.427(3)
N1 C17 1.457(3)
N1 C16 1.471(3)
N1 C9 1.472(3)
C1 C11 1.395(3)
C1 C2 1.396(3)
C1 C1' 1.501(3)
C2 C3 1.376(3)
C2 H2 0.9300
C3 C4 1.406(3)
C4 C12 1.399(3)
C5 C6 1.499(3)
C5 C13 1.532(3)
C5 H5A 0.9700
C5 H5B 0.9700
C6 C7 1.487(3)
C7 C8 1.333(3)
C8 C14 1.502(3)
C8 H8 0.9300
C9 C14 1.524(3)
C9 C10 1.539(3)
C9 H9 0.9800
C10 C11 1.522(3)
C10 H10A 0.9700
C10 H10B 0.9700
C11 C12 1.410(3)
C12 C13 1.535(3)
C13 C15 1.532(3)
C13 C14 1.546(3)
C14 H14 0.9800
C15 C16 1.520(3)
C15 H15A 0.9700
C15 H15B 0.9700
C16 H16A 0.9700
C16 H16B 0.9700
C17 H17A 0.9600
C17 H17B 0.9600
C17 H17C 0.9600
C18 H18A 0.9600
C18 H18B 0.9600
C18 H18C 0.9600
C19 H19A 0.9600
C19 H19A 0.9600
C19 H19B 0.9600
O1' C3' 1.369(3)
O1' C19' 1.428(3)
O2' C4' 1.365(3)
O2' H2'O 0.90(4)
O3' C6' 1.223(3)
O4' C7' 1.364(3)
O4' C18' 1.423(3)
N1' C17' 1.457(3)
N1' C16' 1.469(4)
N1' C9' 1.482(3)
C1' C2' 1.393(3)
C1' C11' 1.393(3)
C2' C3' 1.380(3)
C2' H2' 0.9300
C3' C4' 1.406(3)
C4' C12' 1.396(3)
C5' C6' 1.494(3)
C5' C13' 1.540(3)
C5' H5'A 0.9700
C5' H5'B 0.9700
C6' C7' 1.476(4)
C7' C8' 1.342(3)
C8' C14' 1.497(3)
C8' H8' 0.9300
C9' C14' 1.520(3)
C9' C10' 1.534(3)
C9' H9' 0.9800
C10' C11' 1.522(3)
C10' H10C 0.9700
C10' H10D 0.9700
C11' C12' 1.408(3)
C12' C13' 1.545(3)
C13' C15' 1.532(3)
C13' C14' 1.543(3)
C14' H14' 0.9800
C15' C16' 1.522(3)
C15' H15C 0.9700
C15' H15D 0.9700
C16' H16C 0.9700
C16' H16D 0.9700
C17' H17D 0.9600
C17' H17E 0.9600
C17' H17F 0.9600
C18' H18D 0.9600
C18' H18E 0.9600
C18' H18F 0.9600
C19' H19D 0.9600
C19' H19E 0.9600
C19' H19F 0.9600
O10 H0A 0.849(10)
O10 H0B 0.848(10)
O11 H01A 0.847(10)
O11 H01B 0.850(10)
O9 H09A 0.840(7)
O9 H09B 0.85(3)
O12 H02A 0.8820
O12 H02B 0.8715

loop_
_geom_hbond_atom_site_label_D
_geom_hbond_atom_site_label_H
_geom_hbond_atom_site_label_A
_geom_hbond_distance_DH
_geom_hbond_distance_HA
_geom_hbond_distance_DA
_geom_hbond_angle_DHA
_geom_hbond_site_symmetry_A
O2 H2O O9 0.87(4) 1.97(4) 2.749(3) 149(4) .
O2' H2'O O11 0.90(4) 1.83(5) 2.673(3) 156(4) .
O10 H0B O3' 0.848(10) 2.17(2) 2.934(3) 150(4) .
O10 H0B O4' 0.848(10) 2.27(3) 2.902(3) 131(4) .
O12 H02A O3' 0.88 2.09 2.968(3) 175.0 .
O10 H0A N1' 0.849(10) 1.918(17) 2.745(3) 164(5) 1_455
O9 H09A O3 0.840(7) 2.032(18) 2.800(3) 152(3) 2_756
O9 H09B N1 0.85(3) 2.04(3) 2.890(3) 175(3) 2_656
O11 H01A O10 0.847(10) 1.929(15) 2.756(3) 165(3) 2
O11 H01B O12 0.850(10) 2.021(15) 2.851(3) 165(3) 2

loop_
_geom_torsion_atom_site_label_1
_geom_torsion_atom_site_label_2
_geom_torsion_atom_site_label_3
_geom_torsion_atom_site_label_4
_geom_torsion
C11 C1 C2 C3 -2.7(3)
C1' C1 C2 C3 -178.8(2)
C19 O1 C3 C2 -0.1(3)
C19 O1 C3 C4 179.2(2)
C1 C2 C3 O1 178.5(2)
C1 C2 C3 C4 -0.8(3)
O1 C3 C4 O2 7.7(3)
C2 C3 C4 O2 -172.9(2)
O1 C3 C4 C12 -173.4(2)
C2 C3 C4 C12 6.0(3)
C13 C5 C6 O3 150.2(2)
C13 C5 C6 C7 -33.1(3)
C18 O4 C7 C8 1.4(4)
C18 O4 C7 C6 -179.9(2)
O3 C6 C7 C8 177.6(3)
C5 C6 C7 C8 0.9(3)
O3 C6 C7 O4 -1.2(3)
C5 C6 C7 O4 -178.0(2)
O4 C7 C8 C14 179.2(2)
C6 C7 C8 C14 0.6(4)
C17 N1 C9 C14 -168.6(2)
C16 N1 C9 C14 64.3(2)
C17 N1 C9 C10 68.7(3)
C16 N1 C9 C10 -58.4(3)
N1 C9 C10 C11 87.8(3)
C14 C9 C10 C11 -33.8(3)
C2 C1 C11 C12 1.0(3)
C1' C1 C11 C12 177.1(2)
C2 C1 C11 C10 -178.4(2)
C1' C1 C11 C10 -2.4(3)
C9 C10 C11 C1 -179.6(2)
C9 C10 C11 C12 1.0(3)
O2 C4 C12 C11 171.4(2)
C3 C4 C12 C11 -7.6(3)
O2 C4 C12 C13 -7.1(3)
C3 C4 C12 C13 173.9(2)
C1 C11 C12 C4 4.1(3)
C10 C11 C12 C4 -176.5(2)
C1 C11 C12 C13 -177.3(2)
C10 C11 C12 C13 2.1(3)
C6 C5 C13 C15 174.6(2)
C6 C5 C13 C12 -60.7(3)
C6 C5 C13 C14 58.9(2)
C4 C12 C13 C15 87.3(3)
C11 C12 C13 C15 -91.2(2)
C4 C12 C13 C5 -37.5(3)
C11 C12 C13 C5 144.0(2)
C4 C12 C13 C14 -153.9(2)
C11 C12 C13 C14 27.6(3)
C7 C8 C14 C9 154.3(2)
C7 C8 C14 C13 29.7(3)
N1 C9 C14 C8 170.52(19)
C10 C9 C14 C8 -62.2(2)
N1 C9 C14 C13 -63.1(2)
C10 C9 C14 C13 64.2(2)
C15 C13 C14 C8 -173.9(2)
C5 C13 C14 C8 -56.7(2)
C12 C13 C14 C8 65.9(2)
C15 C13 C14 C9 59.1(2)
C5 C13 C14 C9 176.33(18)
C12 C13 C14 C9 -61.1(2)
C5 C13 C15 C16 -168.24(19)
C12 C13 C15 C16 64.7(2)
C14 C13 C15 C16 -55.1(3)
C17 N1 C16 C15 171.78(19)
C9 N1 C16 C15 -59.8(3)
C13 C15 C16 N1 54.7(3)
C11 C1 C1' C2' 85.0(3)
C2 C1 C1' C2' -98.9(3)
C11 C1 C1' C11' -92.9(3)
C2 C1 C1' C11' 83.2(3)
C11' C1' C2' C3' -0.9(3)
C1 C1' C2' C3' -178.7(2)
C19' O1' C3' C2' -13.9(4)
C19' O1' C3' C4' 166.5(2)
C1' C2' C3' O1' -178.1(2)
C1' C2' C3' C4' 1.5(4)
O1' C3' C4' O2' 2.6(3)
C2' C3' C4' O2' -177.0(2)
O1' C3' C4' C12' -179.4(2)
C2' C3' C4' C12' 1.0(4)
C13' C5' C6' O3' 150.5(2)
C13' C5' C6' C7' -33.0(3)
C18' O4' C7' C8' 7.9(4)
C18' O4' C7' C6' -174.4(2)
O3' C6' C7' C8' 174.7(2)
C5' C6' C7' C8' -1.9(3)
O3' C6' C7' O4' -3.1(3)
C5' C6' C7' O4' -179.71(19)
O4' C7' C8' C14' -177.8(2)
C6' C7' C8' C14' 4.7(4)
C17' N1' C9' C14' -171.4(2)
C16' N1' C9' C14' 61.5(2)
C17' N1' C9' C10' 65.5(3)
C16' N1' C9' C10' -61.5(3)
N1' C9' C10' C11' 87.0(3)
C14' C9' C10' C11' -35.2(3)
C2' C1' C11' C12' -2.1(3)
C1 C1' C11' C12' 175.7(2)
C2' C1' C11' C10' 179.5(2)
C1 C1' C11' C10' -2.6(3)
C9' C10' C11' C1' -179.4(2)
C9' C10' C11' C12' 2.4(3)
O2' C4' C12' C11' 174.0(2)
C3' C4' C12' C11' -3.9(4)
O2' C4' C12' C13' -5.2(4)
C3' C4' C12' C13' 176.8(2)
C1' C11' C12' C4' 4.5(3)
C10' C11' C12' C4' -177.3(2)
C1' C11' C12' C13' -176.2(2)
C10' C11' C12' C13' 2.0(3)
C6' C5' C13' C15' 176.8(2)
C6' C5' C13' C14' 60.8(2)
C6' C5' C13' C12' -58.3(3)
C4' C12' C13' C15' 87.0(3)
C11' C12' C13' C15' -92.2(3)
C4' C12' C13' C5' -38.1(3)
C11' C12' C13' C5' 142.6(2)
C4' C12' C13' C14' -154.4(2)
C11' C12' C13' C14' 26.3(3)
C7' C8' C14' C9' 151.1(2)
C7' C8' C14' C13' 27.2(3)
N1' C9' C14' C8' 172.6(2)
C10' C9' C14' C8' -59.9(3)
N1' C9' C14' C13' -62.4(2)
C10' C9' C14' C13' 65.1(2)
C15' C13' C14' C8' -175.14(19)
C5' C13' C14' C8' -57.3(2)
C12' C13' C14' C8' 64.9(2)
C15' C13' C14' C9' 59.7(2)
C5' C13' C14' C9' 177.47(18)
C12' C13' C14' C9' -60.2(2)
C5' C13' C15' C16' -168.4(2)
C14' C13' C15' C16' -54.7(3)
C12' C13' C15' C16' 64.6(3)
C17' N1' C16' C15' 174.16(19)
C9' N1' C16' C15' -57.4(3)
C13' C15' C16' N1' 53.7(3)
